data_6000174
loop_
_publ_author_name
'Todorov, E.'
'Sevov, S. C.'

_publ_section_title
;
 Synthesis and structure of the alkali-metal amalgams A(3)Hg(20) (A = Rb,
 Cs), K3Hg11, Cs5Hg19, and A(7)Hg(31) (A = K, Rb)
;
_journal_name_full 'Journal of Solid State Chemistry'
_journal_page_first 419
_journal_page_last 427
_journal_paper_doi 10.1006/jssc.1999.8569
_journal_volume 149
_journal_year 2000
_chemical_formula_sum 'Cs5 Hg19'
_chemical_formula_weight 4475.74
_space_group_IT_number 87
_space_group_name_Hall '-I 4'
_space_group_name_H-M_alt 'I 4/m'
_cell_angle_alpha 90.000
_cell_angle_beta 90.000
_cell_angle_gamma 90.000
_cell_formula_units_Z 2
_cell_length_a 11.803(3)
_cell_length_b 11.803(3)
_cell_length_c 10.814(5)
_cell_volume 1506.5(9)
_exptl_crystal_size_max 0.14
_exptl_crystal_size_min 0.12
_refine_ls_number_parameters 32
_refine_ls_number_reflns 563
_refine_ls_wR_factor_all 0.1576
_refine_ls_wR_factor_gt 0.1381
_reflns_limit_h_max 14
_reflns_limit_h_min 0
_reflns_limit_k_max 14
_reflns_limit_k_min 0
_reflns_limit_l_max 12
_reflns_limit_l_min 0
_reflns_threshold_expression I>2\s(I)
_cod_database_code 6000174

loop_
_space_group_symop_operation_xyz
x,y,z
-y,x,z
-x,-y,z
y,-x,z
-x,-y,-z
y,-x,-z
x,y,-z
-y,x,-z
x+1/2,y+1/2,z+1/2
-y+1/2,x+1/2,z+1/2
-x+1/2,-y+1/2,z+1/2
y+1/2,-x+1/2,z+1/2
-x+1/2,-y+1/2,-z+1/2
y+1/2,-x+1/2,-z+1/2
x+1/2,y+1/2,-z+1/2
-y+1/2,x+1/2,-z+1/2

loop_
_atom_site_label
_atom_site_site_symmetry_multiplicity
_atom_site_Wyckoff_symbol
_atom_site_fract_x
_atom_site_fract_y
_atom_site_fract_z
_atom_site_U_iso_or_equiv
Hg(1) 16 i 0.2027(2) 0.3852(2) 0.1394(2) 0.0378(7)
Hg(2) 4 d 0 0.5 0.25 0.036(1)
Hg(3) 16 i 0.0795(2) 0.1726(2) 0.2180(2) 0.0410(7)
Hg(4) 2 a 0 0 0 0.049(2)
Cs(1) 8 h 0.3254(3) 0.1191(4) 0 0.031(1)
Cs(2) 2 b 0 0 0.5 0.039(2)
